data_7215795
loop_
_publ_author_name
'Luo, Yang-Hui'
'Wu, Dong-En'
'Song, Wen-Tao'
'Ge, Shu-Wang'
'Sun, Bai-Wang'

_publ_section_title
;
 Positions of amino groups on ammonium salts tunes the conformations of
 crown ethers: crystal structures, Hirshfeld surfaces and spectroscopic
 studies
;
_journal_issue 24
_journal_name_full CrystEngComm
_journal_page_first 5319
_journal_paper_doi 10.1039/c4ce00150h
_journal_volume 16
_journal_year 2014
_chemical_formula_moiety 'C12 H24 O6, 2(Cl O4), 2(C5 H7 N2)'
_chemical_formula_sum 'C11 H19 Cl N2 O7'
_chemical_formula_weight 326.73
_chemical_name_systematic
; 
 ? 
;
_space_group_IT_number 2
_symmetry_cell_setting triclinic
_symmetry_space_group_name_Hall '-P 1'
_symmetry_space_group_name_H-M 'P -1'
_atom_sites_solution_hydrogens geom
_atom_sites_solution_primary direct
_atom_sites_solution_secondary difmap
_audit_creation_method SHELXL-97
_cell_angle_alpha 62.22(3)
_cell_angle_beta 83.15(3)
_cell_angle_gamma 79.28(3)
_cell_formula_units_Z 2
_cell_length_a 8.1270(16)
_cell_length_b 10.346(2)
_cell_length_c 10.659(2)
_cell_measurement_temperature 293(2)
_cell_volume 778.5(3)
_computing_cell_refinement 'CrystalClear (Rigaku, 2005)'
_computing_data_collection 'CrystalClear (Rigaku, 2005)'
_computing_data_reduction 'CrystalClear (Rigaku, 2005)'
_computing_molecular_graphics 'DIAMOND (Brandenburg & Putz, 2005)'
_computing_publication_material 'SHELXL-97 (Sheldrick, 2008)'
_computing_structure_refinement 'SHELXL-97 (Sheldrick, 2008)'
_computing_structure_solution 'SHELXS-97 (Sheldrick, 2008)'
_diffrn_ambient_temperature 293(2)
_diffrn_detector_area_resol_mean 13.6612
_diffrn_measured_fraction_theta_full 0.988
_diffrn_measured_fraction_theta_max 0.988
_diffrn_measurement_device_type 'Rigaku SCXmini diffractometer'
_diffrn_measurement_method CCD_Profile_fitting
_diffrn_radiation_monochromator graphite
_diffrn_radiation_source 'fine-focus sealed tube'
_diffrn_radiation_type MoK\a
_diffrn_radiation_wavelength 0.71073
_diffrn_reflns_av_R_equivalents 0.0415
_diffrn_reflns_av_sigmaI/netI 0.0471
_diffrn_reflns_limit_h_max 9
_diffrn_reflns_limit_h_min 0
_diffrn_reflns_limit_k_max 12
_diffrn_reflns_limit_k_min -12
_diffrn_reflns_limit_l_max 12
_diffrn_reflns_limit_l_min -12
_diffrn_reflns_number 3038
_diffrn_reflns_theta_full 25.38
_diffrn_reflns_theta_max 25.38
_diffrn_reflns_theta_min 2.30
_diffrn_standards_decay_% 0
_diffrn_standards_interval_count 2
_diffrn_standards_interval_time 150
_exptl_absorpt_coefficient_mu 0.278
_exptl_absorpt_correction_T_max 0.9727
_exptl_absorpt_correction_T_min 0.9212
_exptl_absorpt_process_details 'CrystalClear (Rigaku, 2005)'
_exptl_crystal_density_diffrn 1.394
_exptl_crystal_density_method 'not measured'
_exptl_crystal_F_000 344
_exptl_crystal_size_max 0.30
_exptl_crystal_size_mid 0.20
_exptl_crystal_size_min 0.10
_refine_diff_density_max 1.079
_refine_diff_density_min -1.496
_refine_diff_density_rms 0.161
_refine_ls_extinction_method none
_refine_ls_goodness_of_fit_ref 1.861
_refine_ls_hydrogen_treatment mixed
_refine_ls_matrix_type full
_refine_ls_number_parameters 94
_refine_ls_number_reflns 2825
_refine_ls_number_restraints 0
_refine_ls_restrained_S_all 1.861
_refine_ls_R_factor_all 0.2074
_refine_ls_R_factor_gt 0.1638
_refine_ls_shift/su_max 0.000
_refine_ls_shift/su_mean 0.000
_refine_ls_structure_factor_coef Fsqd
_refine_ls_weighting_details 'calc w=1/[\s^2^(Fo^2^)+(0.2000P)^2^+0.0000P] where P=(Fo^2^+2Fc^2^)/3'
_refine_ls_weighting_scheme calc
_refine_ls_wR_factor_gt 0.4369
_refine_ls_wR_factor_ref 0.4776
_reflns_number_gt 1887
_reflns_number_total 2825
_reflns_threshold_expression >2sigma(I)
_cod_data_source_file c4ce00150h2.cif
_cod_data_source_block x
_cod_depositor_comments 'Adding full bibliography for 7215795--7215800.cif.'
_cod_original_cell_volume 778.6(3)
_cod_database_code 7215795

loop_
_symmetry_equiv_pos_as_xyz
'x, y, z'
'-x, -y, -z'

loop_
_atom_site_label
_atom_site_type_symbol
_atom_site_fract_x
_atom_site_fract_y
_atom_site_fract_z
_atom_site_U_iso_or_equiv
_atom_site_adp_type
_atom_site_occupancy
_atom_site_symmetry_multiplicity
_atom_site_calc_flag
_atom_site_refinement_flags
O5 O 0.0387(7) 0.7038(6) 0.7018(6) 0.0632(15) Uiso 1 1 d .
O6 O 0.3043(7) 0.5073(6) 0.8669(6) 0.0628(15) Uiso 1 1 d .
O8 O 0.2568(7) 0.2584(6) 1.1409(6) 0.0682(16) Uiso 1 1 d .
N2 N 0.9403(9) 0.4248(8) 0.8163(8) 0.074(2) Uiso 1 1 d .
C13 C 0.8050(9) 0.1808(9) 0.8700(9) 0.0585(19) Uiso 1 1 d .
C12 C 0.8780(9) 0.1874(9) 0.9749(9) 0.060(2) Uiso 1 1 d .
H12 H 0.8816 0.1076 1.0652 0.072 Uiso 1 1 calc R
C11 C 0.9453(11) 0.3072(10) 0.9511(10) 0.069(2) Uiso 1 1 d .
H11 H 0.9941 0.3105 1.0240 0.083 Uiso 1 1 calc R
C10 C 0.0776(11) 0.1641(10) 1.3437(10) 0.072(2) Uiso 1 1 d .
H10A H 0.0466 0.1007 1.3090 0.086 Uiso 1 1 calc R
H10B H 0.0745 0.1120 1.4466 0.086 Uiso 1 1 calc R
C9 C 0.2090(11) 0.7257(10) 0.6654(10) 0.071(2) Uiso 1 1 d .
H9A H 0.2399 0.7816 0.7086 0.086 Uiso 1 1 calc R
H9B H 0.2236 0.7814 0.5632 0.086 Uiso 1 1 calc R
N1 N 0.7308(10) 0.0643(9) 0.8962(9) 0.083(2) Uiso 1 1 d .
H1A H 0.8049 -0.0024 0.8809 0.124 Uiso 1 1 calc R
H1B H 0.6457 0.0941 0.8390 0.124 Uiso 1 1 calc R
H1C H 0.6929 0.0241 0.9861 0.124 Uiso 1 1 calc R
C7 C 0.2491(11) 0.1966(10) 1.2908(9) 0.071(2) Uiso 1 1 d .
H7A H 0.2778 0.2655 1.3197 0.085 Uiso 1 1 calc R
H7B H 0.3287 0.1065 1.3305 0.085 Uiso 1 1 calc R
C6 C 0.8056(10) 0.3027(9) 0.7341(9) 0.066(2) Uiso 1 1 d .
H6 H 0.7581 0.3031 0.6587 0.079 Uiso 1 1 calc R
C5 C 0.4112(12) 0.3061(11) 1.0796(11) 0.080(3) Uiso 1 1 d .
H5A H 0.5005 0.2229 1.1159 0.096 Uiso 1 1 calc R
H5B H 0.4317 0.3792 1.1065 0.096 Uiso 1 1 calc R
O4 O 0.310(3) 0.044(2) 0.644(2) 0.107(6) Uiso 0.50 1 d P
C4 C 0.8758(10) 0.4176(10) 0.7155(9) 0.066(2) Uiso 1 1 d .
H4 H 0.8782 0.4966 0.6250 0.079 Uiso 1 1 calc R
O3 O 0.2700(16) 0.3057(15) 0.5738(15) 0.164(4) Uiso 1 1 d .
O2 O 0.349(2) 0.116(2) 0.8139(19) 0.107(5) Uiso 0.50 1 d P
C3 C 0.3200(12) 0.5771(10) 0.7172(10) 0.072(2) Uiso 1 1 d .
H3A H 0.2847 0.5178 0.6797 0.087 Uiso 1 1 calc R
H3B H 0.4356 0.5901 0.6864 0.087 Uiso 1 1 calc R
O1 O 0.4993(17) 0.1527(15) 0.6392(15) 0.174(5) Uiso 1 1 d .
C2 C 0.4138(12) 0.3694(11) 0.9270(10) 0.079(3) Uiso 1 1 d .
H2A H 0.5271 0.3846 0.8895 0.094 Uiso 1 1 calc R
H2B H 0.3794 0.3011 0.9001 0.094 Uiso 1 1 calc R
Cl1 Cl 0.3300(2) 0.1655(2) 0.6679(2) 0.0592(8) Uiso 1 1 d .
O4' O 0.231(2) 0.070(2) 0.662(2) 0.105(6) Uiso 0.50 1 d P
O2' O 0.268(2) 0.1727(17) 0.8009(15) 0.086(4) Uiso 0.50 1 d P

loop_
_atom_type_symbol
_atom_type_description
_atom_type_scat_dispersion_real
_atom_type_scat_dispersion_imag
_atom_type_scat_source
C C 0.0033 0.0016 'International Tables Vol C Tables 4.2.6.8 and 6.1.1.4'
H H 0.0000 0.0000 'International Tables Vol C Tables 4.2.6.8 and 6.1.1.4'
N N 0.0061 0.0033 'International Tables Vol C Tables 4.2.6.8 and 6.1.1.4'
O O 0.0106 0.0060 'International Tables Vol C Tables 4.2.6.8 and 6.1.1.4'
Cl Cl 0.1484 0.1585 'International Tables Vol C Tables 4.2.6.8 and 6.1.1.4'

loop_
_geom_angle_atom_site_label_1
_geom_angle_atom_site_label_2
_geom_angle_atom_site_label_3
_geom_angle
_geom_angle_site_symmetry_1
C10 O5 C9 114.4(6) 2_567
C3 O6 C2 111.4(7) .
C5 O8 C7 113.3(7) .
C4 N2 C11 120.1(8) .
N1 C13 C12 121.2(8) .
N1 C13 C6 121.4(8) .
C12 C13 C6 117.4(8) .
C11 C12 C13 121.5(8) .
C11 C12 H12 119.2 .
C13 C12 H12 119.2 .
C12 C11 N2 118.7(8) .
C12 C11 H11 120.6 .
N2 C11 H11 120.6 .
O5 C10 C7 110.7(7) 2_567
O5 C10 H10A 109.5 2_567
C7 C10 H10A 109.5 .
O5 C10 H10B 109.5 2_567
C7 C10 H10B 109.5 .
H10A C10 H10B 108.1 .
O5 C9 C3 109.4(7) .
O5 C9 H9A 109.8 .
C3 C9 H9A 109.8 .
O5 C9 H9B 109.8 .
C3 C9 H9B 109.8 .
H9A C9 H9B 108.2 .
C13 N1 H1A 109.5 .
C13 N1 H1B 109.5 .
H1A N1 H1B 109.5 .
C13 N1 H1C 109.5 .
H1A N1 H1C 109.5 .
H1B N1 H1C 109.5 .
O8 C7 C10 109.1(7) .
O8 C7 H7A 109.9 .
C10 C7 H7A 109.9 .
O8 C7 H7B 109.9 .
C10 C7 H7B 109.9 .
H7A C7 H7B 108.3 .
C4 C6 C13 118.7(8) .
C4 C6 H6 120.6 .
C13 C6 H6 120.6 .
O8 C5 C2 111.6(8) .
O8 C5 H5A 109.3 .
C2 C5 H5A 109.3 .
O8 C5 H5B 109.3 .
C2 C5 H5B 109.3 .
H5A C5 H5B 108.0 .
O4' O4 Cl1 74(3) .
N2 C4 C6 123.4(9) .
N2 C4 H4 118.3 .
C6 C4 H4 118.3 .
O2' O2 Cl1 79(2) .
O6 C3 C9 107.0(7) .
O6 C3 H3A 110.3 .
C9 C3 H3A 110.3 .
O6 C3 H3B 110.3 .
C9 C3 H3B 110.3 .
H3A C3 H3B 108.6 .
O6 C2 C5 111.3(8) .
O6 C2 H2A 109.4 .
C5 C2 H2A 109.4 .
O6 C2 H2B 109.4 .
C5 C2 H2B 109.4 .
H2A C2 H2B 108.0 .
O3 Cl1 O1 104.5(8) .
O3 Cl1 O2 125.4(10) .
O1 Cl1 O2 93.2(10) .
O3 Cl1 O4' 108.0(10) .
O1 Cl1 O4' 122.0(10) .
O2 Cl1 O4' 104.8(10) .
O3 Cl1 O4 119.6(10) .
O1 Cl1 O4 94.1(10) .
O2 Cl1 O4 109.7(11) .
O4' Cl1 O4 27.9(9) .
O3 Cl1 O2' 98.9(9) .
O1 Cl1 O2' 118.0(9) .
O2 Cl1 O2' 30.9(8) .
O4' Cl1 O2' 102.9(10) .
O4 Cl1 O2' 121.7(10) .
O4 O4' Cl1 78(3) .
O2 O2' Cl1 69.9(19) .

loop_
_geom_bond_atom_site_label_1
_geom_bond_atom_site_label_2
_geom_bond_distance
_geom_bond_site_symmetry_2
O5 C10 1.416(10) 2_567
O5 C9 1.422(10) .
O6 C3 1.413(10) .
O6 C2 1.432(11) .
O8 C5 1.407(11) .
O8 C7 1.415(10) .
N2 C4 1.288(11) .
N2 C11 1.383(11) .
C13 N1 1.346(11) .
C13 C12 1.360(11) .
C13 C6 1.410(11) .
C12 C11 1.351(11) .
C12 H12 0.9300 .
C11 H11 0.9300 .
C10 O5 1.416(10) 2_567
C10 C7 1.478(12) .
C10 H10A 0.9700 .
C10 H10B 0.9700 .
C9 C3 1.515(12) .
C9 H9A 0.9700 .
C9 H9B 0.9700 .
N1 H1A 0.8900 .
N1 H1B 0.8900 .
N1 H1C 0.8900 .
C7 H7A 0.9700 .
C7 H7B 0.9700 .
C6 C4 1.335(12) .
C6 H6 0.9300 .
C5 C2 1.442(13) .
C5 H5A 0.9700 .
C5 H5B 0.9700 .
O4 O4' 0.69(2) .
O4 Cl1 1.433(19) .
C4 H4 0.9300 .
O3 Cl1 1.359(13) .
O2 O2' 0.771(19) .
O2 Cl1 1.411(17) .
C3 H3A 0.9700 .
C3 H3B 0.9700 .
O1 Cl1 1.369(13) .
C2 H2A 0.9700 .
C2 H2B 0.9700 .
Cl1 O4' 1.412(18) .
Cl1 O2' 1.476(15) .

loop_
_geom_torsion_atom_site_label_1
_geom_torsion_atom_site_label_2
_geom_torsion_atom_site_label_3
_geom_torsion_atom_site_label_4
_geom_torsion
_geom_torsion_site_symmetry_1
N1 C13 C12 C11 -176.6(7) .
C6 C13 C12 C11 1.4(12) .
C13 C12 C11 N2 -0.5(12) .
C4 N2 C11 C12 -1.6(12) .
C10 O5 C9 C3 -179.0(7) 2_567
C5 O8 C7 C10 174.3(7) .
O5 C10 C7 O8 -65.3(9) 2_567
N1 C13 C6 C4 177.6(8) .
C12 C13 C6 C4 -0.5(12) .
C7 O8 C5 C2 -179.5(8) .
C11 N2 C4 C6 2.6(13) .
C13 C6 C4 N2 -1.5(13) .
C2 O6 C3 C9 -176.1(7) .
O5 C9 C3 O6 -64.6(9) .
C3 O6 C2 C5 173.7(7) .
O8 C5 C2 O6 69.2(10) .
O2' O2 Cl1 O3 35(2) .
O2' O2 Cl1 O1 145(2) .
O2' O2 Cl1 O4' -90(2) .
O2' O2 Cl1 O4 -119(2) .
O4' O4 Cl1 O3 -72(3) .
O4' O4 Cl1 O1 179(3) .
O4' O4 Cl1 O2 84(3) .
O4' O4 Cl1 O2' 53(3) .
O3 Cl1 O4' O4 120(3) .
O1 Cl1 O4' O4 -1(3) .
O2 Cl1 O4' O4 -104(3) .
O2' Cl1 O4' O4 -136(3) .
O3 Cl1 O2' O2 -152(2) .
O1 Cl1 O2' O2 -40(2) .
O4' Cl1 O2' O2 97(2) .
O4 Cl1 O2' O2 75(2) .
